data_4501702
loop_
_publ_author_name
'Katrusiak, Andrzej'
'Podsiad\/lo, Marcin'
'Budzianowski, Armand'

_publ_section_title
;
 Association CH&#x00B7;&#x00B7;&#x00B7;\p and No van der Waals Contacts at
 the Lowest Limits of Crystalline Benzene I and II Stability
 Regions&#x2020;
;
_journal_issue 8
_journal_name_full 'Crystal Growth &amp; Design'
_journal_page_first 3461
_journal_paper_doi 10.1021/cg1002594
_journal_volume 10
_journal_year 2010
_chemical_formula_moiety 'C6 H6'
_chemical_formula_sum 'C6 H6'
_chemical_formula_weight 78.11
_chemical_melting_point 279
_chemical_name_common benzene
_chemical_name_systematic
; 
benzene 
;
_space_group_IT_number 61
_symmetry_cell_setting orthorhombic
_symmetry_space_group_name_Hall '-P 2ac 2ab'
_symmetry_space_group_name_H-M 'P b c a'
_atom_sites_solution_hydrogens geom
_atom_sites_solution_primary direct
_atom_sites_solution_secondary difmap
_audit_creation_method SHELXL-97
_cell_angle_alpha 90.00
_cell_angle_beta 90.00
_cell_angle_gamma 90.00
_cell_formula_units_Z 4
_cell_length_a 7.3801(15)
_cell_length_b 9.5154(19)
_cell_length_c 6.9029(14)
_cell_measurement_reflns_used 2141
_cell_measurement_temperature 295(2)
_cell_measurement_theta_max 28.62
_cell_measurement_theta_min 4.28
_cell_volume 484.75(17)
_computing_cell_refinement 'CrysAlisRED (Oxford Diffraction, 2004)'
_computing_data_collection 'CrysAlisCCD (Oxford Diffraction, 2004)'
_computing_data_reduction 'CrysAlisRED (Oxford Diffraction, 2004); REDSHABS (Katrusiak, A.  2003)'
_computing_molecular_graphics 'SHELXTL (Sheldrick, 1990)'
_computing_publication_material 'SHELXL--97 (Sheldrick, 1997)'
_computing_structure_refinement 'SHELXL--97 (Sheldrick, 1997)'
_computing_structure_solution 'SHELXS--97 (Sheldrick, 1997)'
_diffrn_ambient_environment 'diamond-anvil cell'
_diffrn_ambient_pressure 150000
_diffrn_ambient_temperature 295(2)
_diffrn_measured_fraction_theta_full 0.413
_diffrn_measured_fraction_theta_max 0.413
_diffrn_measurement_device_type 'KM-4 CCD'
_diffrn_measurement_method '\f- and \w-scans'
_diffrn_radiation_monochromator graphite
_diffrn_radiation_source 'fine-focus sealed tube'
_diffrn_radiation_type MoK\a
_diffrn_radiation_wavelength 0.71073
_diffrn_reflns_av_R_equivalents 0.0816
_diffrn_reflns_av_sigmaI/netI 0.0324
_diffrn_reflns_limit_h_max 8
_diffrn_reflns_limit_h_min -7
_diffrn_reflns_limit_k_max 12
_diffrn_reflns_limit_k_min -12
_diffrn_reflns_limit_l_max 6
_diffrn_reflns_limit_l_min -6
_diffrn_reflns_number 2141
_diffrn_reflns_theta_full 28.62
_diffrn_reflns_theta_max 28.62
_diffrn_reflns_theta_min 4.28
_diffrn_standards_decay_% 0
_diffrn_standards_interval_count 0
_diffrn_standards_number 0
_exptl_absorpt_coefficient_mu 0.060
_exptl_absorpt_correction_T_max 0.94
_exptl_absorpt_correction_T_min 0.52
_exptl_absorpt_correction_type numerical
_exptl_absorpt_process_details
; 
 Correction for absorption of the diamond-anvil cell and the sample 
 were made using program REDSHABS (Katrusiak, A. (2003) REDSHABS. Adam
 Mickiewicz University Pozna\'n; Katrusiak, A. (2004) Z. Kristallogr.
 219, 461-467).
;
_exptl_crystal_colour colourless
_exptl_crystal_density_diffrn 1.070
_exptl_crystal_density_method 'not measured'
_exptl_crystal_description cylinder
_exptl_crystal_F_000 168
_exptl_crystal_size_max 0.40
_exptl_crystal_size_mid 0.40
_exptl_crystal_size_min 0.25
_refine_diff_density_max 0.077
_refine_diff_density_min -0.081
_refine_diff_density_rms 0.027
_refine_ls_extinction_coef 0.07(5)
_refine_ls_extinction_expression Fc^*^=kFc[1+0.001xFc^2^\l^3^/sin(2\q)]^-1/4^
_refine_ls_extinction_method SHELXL
_refine_ls_goodness_of_fit_ref 1.214
_refine_ls_hydrogen_treatment mixed
_refine_ls_matrix_type full
_refine_ls_number_parameters 29
_refine_ls_number_reflns 257
_refine_ls_number_restraints 0
_refine_ls_restrained_S_all 1.214
_refine_ls_R_factor_all 0.1352
_refine_ls_R_factor_gt 0.0852
_refine_ls_shift/su_max 0.000
_refine_ls_shift/su_mean 0.000
_refine_ls_structure_factor_coef Fsqd
_refine_ls_weighting_details 'calc w=1/[\s^2^(Fo^2^)+(0.0996P)^2^+0.1028P] where P=(Fo^2^+2Fc^2^)/3'
_refine_ls_weighting_scheme calc
_refine_ls_wR_factor_gt 0.2175
_refine_ls_wR_factor_ref 0.2547
_reflns_number_gt 161
_reflns_number_total 257
_reflns_threshold_expression >2sigma(I)
_cod_data_source_file cg1002594_si_004.cif
_cod_data_source_block benz1_0.15GPa
_cod_database_code 4501702

loop_
_symmetry_equiv_pos_as_xyz
'x, y, z'
'-x+1/2, -y, z+1/2'
'-x, y+1/2, -z+1/2'
'x+1/2, -y+1/2, -z'
'-x, -y, -z'
'x-1/2, y, -z-1/2'
'x, -y-1/2, z-1/2'
'-x-1/2, y-1/2, z'

loop_
_atom_site_label
_atom_site_type_symbol
_atom_site_fract_x
_atom_site_fract_y
_atom_site_fract_z
_atom_site_U_iso_or_equiv
_atom_site_adp_type
_atom_site_occupancy
_atom_site_symmetry_multiplicity
_atom_site_calc_flag
_atom_site_refinement_flags
C1 C -0.0540(8) 0.1376(6) -0.0002(11) 0.103(3) Uani 1 1 d .
H1 H -0.0888 0.2316 -0.0009 0.124 Uiso 1 1 calc R
C2 C 0.0768(8) 0.0903(6) 0.1324(10) 0.099(2) Uani 1 1 d .
H2 H 0.1265 0.1520 0.2224 0.119 Uiso 1 1 calc R
C3 C -0.1300(8) 0.0454(6) -0.1282(10) 0.106(3) Uani 1 1 d .
H3 H -0.2192 0.0764 -0.2133 0.127 Uiso 1 1 calc R

loop_
_atom_site_aniso_label
_atom_site_aniso_U_11
_atom_site_aniso_U_22
_atom_site_aniso_U_33
_atom_site_aniso_U_23
_atom_site_aniso_U_13
_atom_site_aniso_U_12
C1 0.112(6) 0.097(3) 0.101(9) 0.020(4) 0.019(3) -0.006(3)
C2 0.110(6) 0.119(4) 0.067(8) 0.013(3) -0.004(3) -0.026(3)
C3 0.102(5) 0.113(4) 0.103(8) 0.020(4) -0.020(3) -0.010(3)

loop_
_atom_type_symbol
_atom_type_description
_atom_type_scat_dispersion_real
_atom_type_scat_dispersion_imag
_atom_type_scat_source
C C 0.0033 0.0016 'International Tables Vol C Tables 4.2.6.8 and 6.1.1.4'
H H 0.0000 0.0000 'International Tables Vol C Tables 4.2.6.8 and 6.1.1.4'

loop_
_geom_angle_atom_site_label_1
_geom_angle_atom_site_label_2
_geom_angle_atom_site_label_3
_geom_angle
_geom_angle_site_symmetry_1
C3 C1 C2 119.8(5) .
C3 C2 C1 119.5(6) 5
C2 C3 C1 120.6(5) 5

loop_
_geom_bond_atom_site_label_1
_geom_bond_atom_site_label_2
_geom_bond_distance
_geom_bond_site_symmetry_2
C1 C3 1.366(8) .
C1 C2 1.405(9) .
C2 C3 1.350(8) 5
C3 C2 1.350(8) 5

loop_
_geom_torsion_atom_site_label_1
_geom_torsion_atom_site_label_2
_geom_torsion_atom_site_label_3
_geom_torsion_atom_site_label_4
_geom_torsion
_geom_torsion_site_symmetry_4
C3 C1 C2 C3 1.9(12) 5
C2 C1 C3 C2 -1.9(12) 5
